data_1518041
loop_
_publ_author_name
'Oiffard, Yves'
'Tournoux, Michel'
'Ajavon, Ayite-Lo'
'Eholie, Rose'

_publ_section_title
;
 Structure cristalline de Tl4SnS4
;
_journal_name_full 'Revue de Chimie Minerale'
_journal_page_first 21
_journal_page_last 27
_journal_volume 21
_journal_year 1984
_chemical_formula_sum 'S4 Sn Tl4'
_chemical_formula_weight 1064.51
_space_group_IT_number 14
_symmetry_cell_setting monoclinic
_symmetry_Int_Tables_number 14
_symmetry_space_group_name_Hall '-P 2ybc'
_symmetry_space_group_name_H-M 'P 1 21/c 1'
_cell_angle_alpha 90
_cell_angle_beta 103.69(3)
_cell_angle_gamma 90
_cell_formula_units_Z 4
_cell_length_a 8.357(3)
_cell_length_b 8.246(3)
_cell_length_c 15.334(5)
_cell_volume 1026.7(6)
_diffrn_ambient_temperature 293
_diffrn_radiation_probe x-ray
_diffrn_radiation_type MoK\a
_diffrn_radiation_wavelength 0.71069
_exptl_absorpt_coefficient_mu 65.701
_exptl_crystal_density_diffrn 6.887
_exptl_crystal_density_meas 6.89
_exptl_crystal_F_000 1752
_refine_ls_number_parameters 83
_refine_ls_number_reflns 1451
_refine_ls_R_factor_gt 0.060
_cod_data_source_file RCM-1984-21-21-27.cif
_cod_data_source_block Tl4SnS4
_cod_original_sg_symbol_H-M 'P 21/c'
_cod_database_code 1518041

loop_
_symmetry_equiv_pos_site_id
_symmetry_equiv_pos_as_xyz
1 x,y,z
2 -x,1/2+y,1/2-z
3 -x,-y,-z
4 x,1/2-y,1/2+z

loop_
_atom_site_aniso_label
_atom_site_aniso_U_11
_atom_site_aniso_U_22
_atom_site_aniso_U_33
_atom_site_aniso_U_23
_atom_site_aniso_U_13
_atom_site_aniso_U_12
Tl1 0.0359(7) 0.0400(10) 0.0379(7) 0.0002(8) 0.0122(6) -0.0042(8)
Tl2 0.0348(8) 0.0360(10) 0.0430(9) 0.0013(9) 0.0050(7) 0.0021(8)
Tl3 0.0363(7) 0.0333(9) 0.0321(7) -0.0049(8) 0.0036(6) 0.0019(8)
Tl4 0.0331(7) 0.0380(10) 0.0326(7) 0.0015(8) 0.0049(6) -0.0065(8)
Sn 0.0220(10) 0.0260(10) 0.0190(10) 0.0020(10) 0.0031(8) -0.0010(10)
S1 0.029(4) 0.028(5) 0.026(4) -0.003(4) 0.004(3) -0.010(4)
S2 0.031(4) 0.042(7) 0.033(5) 0.010(5) 0.013(4) 0.003(5)
S3 0.028(5) 0.034(6) 0.034(5) -0.016(5) -0.001(4) 0.000(5)
S4 0.027(4) 0.043(7) 0.024(4) 0.001(5) -0.002(4) 0.011(5)

loop_
_atom_site_label
_atom_site_type_symbol
_atom_site_thermal_displace_type
_atom_site_fract_x
_atom_site_fract_y
_atom_site_fract_z
_atom_site_occupancy
_atom_site_U_iso_or_equiv
Tl1 Tl Uani 0.5264(2) 0.5168(3) 0.12270(10) 1.000 0.0374(5)
Tl2 Tl Uani 0.6985(2) 0.8993(3) 0.13570(10) 1.000 0.0386(5)
Tl3 Tl Uani 0.8912(2) 0.3247(3) 0.11260(10) 1.000 0.0347(4)
Tl4 Tl Uani 0.1066(2) 0.7033(3) 0.14000(10) 1.000 0.0351(5)
Sn Sn Uani 0.2907(3) 0.1157(4) 0.1202(2) 1.000 0.0226(6)
S1 S Uani 0.6770(10) 0.1200(10) 0.9659(7) 1.000 0.028(3)
S2 S Uani 0.0980(10) 0.054(2) 0.2088(7) 1.000 0.034(3)
S3 S Uani 0.1980(10) 0.154(2) 0.5304(8) 1.000 0.033(3)
S4 S Uani 0.4470(10) 0.688(2) 0.2836(7) 1.000 0.033(3)

loop_
_atom_type_symbol
_atom_type_description
_atom_type_scat_dispersion_real
_atom_type_scat_dispersion_imag
_atom_type_scat_source
S S 0.1246 0.1234 ' International Tables Vol C Tables 4.2.6.8 and 6.1.1.4'
Sn Sn -0.6537 1.4246 ' International Tables Vol C Tables 4.2.6.8 and 6.1.1.4'
Tl Tl -2.8358 9.6688 ' International Tables Vol C Tables 4.2.6.8 and 6.1.1.4'

loop_
_geom_angle_atom_site_label_1
_geom_angle_atom_site_label_2
_geom_angle_atom_site_label_3
_geom_angle
_geom_angle_site_symmetry_1
_geom_angle_site_symmetry_3
_geom_angle_publ_flag
S4 Tl1 S4 92.1(4) . 2_645 yes
S1 Tl3 S2 97.0(3) 1_554 1_655 yes
S2 Sn S4 110.0(4) . 2_645 yes
S1 Sn S2 108.6(5) 3_656 . yes
S2 Sn S3 109.2(4) . 4_554 yes
S1 Sn S4 109.4(4) 3_656 2_645 yes
S3 Sn S4 106.4(5) 4_554 2_645 yes
S1 Sn S3 113.2(4) 3_656 4_554 yes
Tl3 S1 Sn 137.3(4) 1_556 3_656 yes
Tl3 S1 Tl4 79.1(2) 1_556 3_666 yes
Tl4 S1 Sn 86.4(3) 3_666 3_656 yes
Tl3 S2 Sn 87.1(4) 1_455 . yes
Tl1 S4 Tl2 98.6(5) . 2_645 yes
Tl1 S4 Tl1 141.9(5) . 2_655 yes
Tl1 S4 Sn 92.3(4) . 2_655 yes
Tl1 S4 Tl2 119.5(3) 2_655 2_645 yes
Tl2 S4 Sn 87.2(4) 2_645 2_655 yes
Tl1 S4 Sn 88.7(4) 2_655 2_655 yes

loop_
_geom_bond_atom_site_label_1
_geom_bond_atom_site_label_2
_geom_bond_distance
_geom_bond_site_symmetry_2
_geom_bond_publ_flag
Tl1 S4 3.049(12) . yes
Tl1 S4 3.052(16) 2_645 yes
Tl2 S4 3.064(14) 2_655 yes
Tl3 S1 3.034(10) 1_554 yes
Tl3 S2 2.990(14) 1_655 yes
Tl4 S1 3.069(9) 3_666 yes
Sn S2 2.395(10) . yes
Sn S4 2.410(10) 2_645 yes
Sn S1 2.400(10) 3_656 yes
Sn S3 2.366(15) 4_554 yes

loop_
_geom_torsion_atom_site_label_1
_geom_torsion_atom_site_label_2
_geom_torsion_atom_site_label_3
_geom_torsion_atom_site_label_4
_geom_torsion
_geom_torsion_site_symmetry_1
_geom_torsion_site_symmetry_3
_geom_torsion_site_symmetry_4
_geom_torsion_publ_flag
S4 Tl1 S4 Tl2 -25.2(3) 2_645 . 2_645 no
S4 Tl1 S4 Tl1 153.1(6) 2_645 . 2_655 no
S4 Tl1 S4 Sn 62.3(4) 2_645 . 2_655 no
S4 Tl1 S4 Sn 105.7(3) . 2_645 . no
S4 Tl1 S4 Tl1 13.6(6) . 2_645 2_645 no
S4 Sn S2 Tl3 120.1(5) 2_645 . 1_455 no
S1 Sn S2 Tl3 -120.2(4) 3_656 . 1_455 no
S3 Sn S2 Tl3 3.6(5) 4_554 . 1_455 no
S2 Sn S4 Tl1 -120.7(5) . 2_645 . no
S2 Sn S4 Tl1 21.2(6) . 2_645 2_645 no
S1 Sn S4 Tl1 120.1(3) 3_656 2_645 . no
S3 Sn S4 Tl1 -2.5(4) 4_554 2_645 . no
